data_7017977
loop_
_publ_author_name
'Mei, Xue-Lan'
'Ma, Yue'
'Li, Li-Cun'
'Liao, Dai-Zheng'

_publ_section_title
;
 Ligand field-tuned single-molecule magnet behaviour of 2p-4f complexes.
;
_journal_issue 2
_journal_name_full 'Dalton transactions (Cambridge, England : 2003)'
_journal_page_first 505
_journal_page_last 511
_journal_paper_doi 10.1039/c1dt11795e
_journal_volume 41
_journal_year 2012
_chemical_formula_sum 'C30.5 H36 Dy F9 N3 O8'
_chemical_formula_weight 906.1132
_chemical_name_systematic
;
?
;
_space_group_IT_number 15
_symmetry_cell_setting monoclinic
_symmetry_space_group_name_Hall '-C 2yc'
_symmetry_space_group_name_H-M 'C 1 2/c 1'
_atom_sites_solution_hydrogens geom
_atom_sites_solution_primary direct
_atom_sites_solution_secondary difmap
_audit_creation_method SHELXL-97
_cell_angle_alpha 90.00
_cell_angle_beta 102.40(3)
_cell_angle_gamma 90.00
_cell_formula_units_Z 8
_cell_length_a 30.036(6)
_cell_length_b 12.799(3)
_cell_length_c 19.800(4)
_cell_measurement_reflns_used 10638
_cell_measurement_temperature 113(2)
_cell_measurement_theta_max 27.8824
_cell_measurement_theta_min 1.7360
_cell_volume 7434(3)
_computing_cell_refinement CrystalClear
_computing_data_collection CrystalClear
_computing_data_reduction CrystalClear
_computing_molecular_graphics 'Bruker SHELXTL'
_computing_publication_material 'CrystalStructure 3.8'
_computing_structure_refinement 'SHELXL-97 (Sheldrick, 1997)'
_computing_structure_solution 'SHELXS-97 (Sheldrick, 1990)'
_diffrn_ambient_temperature 113(2)
_diffrn_detector_area_resol_mean 28.5714
_diffrn_measured_fraction_theta_full 0.998
_diffrn_measured_fraction_theta_max 0.998
_diffrn_measurement_device_type 'Rigaku Saturn CCD area detector'
_diffrn_measurement_method '\w and \f scans'
_diffrn_radiation_monochromator graphite
_diffrn_radiation_source 'fine-focus sealed tube'
_diffrn_radiation_type MoK\a
_diffrn_radiation_wavelength 0.71073
_diffrn_reflns_av_R_equivalents 0.0395
_diffrn_reflns_av_sigmaI/netI 0.0363
_diffrn_reflns_limit_h_max 35
_diffrn_reflns_limit_h_min -33
_diffrn_reflns_limit_k_max 15
_diffrn_reflns_limit_k_min -14
_diffrn_reflns_limit_l_max 23
_diffrn_reflns_limit_l_min -23
_diffrn_reflns_number 24503
_diffrn_reflns_theta_full 25.02
_diffrn_reflns_theta_max 25.02
_diffrn_reflns_theta_min 1.74
_diffrn_standards_decay_% 0
_diffrn_standards_interval_count 0
_diffrn_standards_interval_time 0
_diffrn_standards_number 0
_exptl_absorpt_coefficient_mu 2.104
_exptl_absorpt_correction_T_max 0.7032
_exptl_absorpt_correction_T_min 0.6321
_exptl_absorpt_correction_type multi-scan
_exptl_absorpt_process_details CrystalClear
_exptl_crystal_colour purple
_exptl_crystal_density_diffrn 1.617
_exptl_crystal_density_method 'not measured'
_exptl_crystal_description bar-type
_exptl_crystal_F_000 3598
_exptl_crystal_size_max 0.24
_exptl_crystal_size_mid 0.22
_exptl_crystal_size_min 0.18
_refine_diff_density_max 0.839
_refine_diff_density_min -1.580
_refine_diff_density_rms 0.176
_refine_ls_extinction_method none
_refine_ls_goodness_of_fit_ref 1.094
_refine_ls_hydrogen_treatment constr
_refine_ls_matrix_type full
_refine_ls_number_parameters 559
_refine_ls_number_reflns 6558
_refine_ls_number_restraints 117
_refine_ls_restrained_S_all 1.109
_refine_ls_R_factor_all 0.0415
_refine_ls_R_factor_gt 0.0338
_refine_ls_shift/su_max 0.001
_refine_ls_shift/su_mean 0.000
_refine_ls_structure_factor_coef Fsqd
_refine_ls_weighting_details 'calc w=1/[\s^2^(Fo^2^)+(0.0535P)^2^+0.0000P] where P=(Fo^2^+2Fc^2^)/3'
_refine_ls_weighting_scheme calc
_refine_ls_wR_factor_gt 0.0823
_refine_ls_wR_factor_ref 0.0873
_reflns_number_gt 5631
_reflns_number_total 6558
_reflns_threshold_expression >2sigma(I)
_cod_data_source_file c1dt11795e.txt
_cod_data_source_block 3
_cod_depositor_comments
;
The following automatic conversions were performed:

'_symmetry_cell_setting' value 'Monoclinic' changed to 'monoclinic'
according to /home/saulius/struct/CIF-dictionaries/cif_core.dic
dictionary named 'cif_core.dic' version 2.4.1 from
2010-06-29.

'_exptl_absorpt_correction_type' value 'MULTI-SCAN'
changed to 'multi-scan' according to
/home/saulius/struct/CIF-dictionaries/cif_core.dic dictionary named
'cif_core.dic' version 2.4.1 from
2010-06-29.

'_refine_ls_hydrogen_treatment' value 'CONSTR' changed
to 'constr' according to
/home/saulius/struct/CIF-dictionaries/cif_core.dic dictionary named
'cif_core.dic' version 2.4.1 from 2010-06-29.

Automatic conversion script
Id: cif_fix_values 1715 2011-07-08 13:25:40Z adriana 
;
_cod_original_sg_symbol_H-M C2/c
_cod_database_code 7017977

loop_
_symmetry_equiv_pos_as_xyz
'x, y, z'
'-x, y, -z+1/2'
'x+1/2, y+1/2, z'
'-x+1/2, y+1/2, -z+1/2'
'-x, -y, -z'
'x, -y, z-1/2'
'-x+1/2, -y+1/2, -z'
'x+1/2, -y+1/2, z-1/2'

loop_
_atom_site_label
_atom_site_type_symbol
_atom_site_fract_x
_atom_site_fract_y
_atom_site_fract_z
_atom_site_U_iso_or_equiv
_atom_site_adp_type
_atom_site_occupancy
_atom_site_symmetry_multiplicity
_atom_site_calc_flag
_atom_site_refinement_flags
_atom_site_disorder_assembly
_atom_site_disorder_group
Dy1 Dy 0.344553(5) 0.771326(13) 0.387146(8) 0.02464(8) Uani 1 1 d . . .
F1 F 0.47876(9) 0.7297(3) 0.5729(2) 0.0830(11) Uani 1 1 d . . .
F2 F 0.42767(9) 0.6609(2) 0.61800(14) 0.0637(8) Uani 1 1 d . . .
F3 F 0.45645(11) 0.8077(3) 0.65566(16) 0.0831(11) Uani 1 1 d . . .
F4 F 0.31104(11) 0.4576(2) 0.51890(16) 0.0735(9) Uani 1 1 d . . .
F5 F 0.24029(10) 0.4430(2) 0.4758(2) 0.0746(9) Uani 1 1 d . . .
F6 F 0.28913(11) 0.4084(2) 0.41451(17) 0.0726(9) Uani 1 1 d . . .
F7 F 0.47577(15) 1.0403(4) 0.4263(3) 0.0782(18) Uani 0.609(4) 1 d PDU A 1
F8 F 0.49394(15) 1.0038(4) 0.3307(3) 0.086(2) Uani 0.609(4) 1 d PDU A 1
F9 F 0.50207(13) 0.8902(4) 0.4107(3) 0.086(2) Uani 0.609(4) 1 d PDU A 1
F7' F 0.3626(5) 1.0767(16) 0.1905(10) 0.096(8) Uani 0.216(12) 1 d PDU A 2
F8' F 0.2977(6) 1.0585(17) 0.2211(10) 0.098(8) Uani 0.216(12) 1 d PDU A 2
F9' F 0.3225(8) 0.9370(11) 0.1620(8) 0.102(9) Uani 0.216(12) 1 d PDU A 2
F7" F 0.3386(10) 1.1115(9) 0.2230(12) 0.126(17) Uani 0.175(12) 1 d PD A 3
F9" F 0.3513(8) 0.982(2) 0.1588(8) 0.090(11) Uani 0.175(12) 1 d PD A 3
F8" F 0.2891(4) 0.987(2) 0.1977(11) 0.095(10) Uani 0.175(12) 1 d PD A 3
O1 O 0.34174(8) 0.9288(2) 0.44848(14) 0.0348(6) Uani 1 1 d . . .
O2 O 0.38644(9) 0.7426(2) 0.49740(14) 0.0327(6) Uani 1 1 d . . .
O3 O 0.26783(8) 0.7979(2) 0.38728(14) 0.0313(6) Uani 1 1 d . . .
O4 O 0.31792(8) 0.6141(2) 0.42430(13) 0.0301(6) Uani 1 1 d . . .
O5 O 0.33344(9) 0.8850(2) 0.29578(14) 0.0371(7) Uani 1 1 d . . .
O6 O 0.41509(8) 0.8526(2) 0.38885(15) 0.0361(7) Uani 1 1 d . . .
O7 O 0.39439(8) 0.6513(2) 0.35421(13) 0.0300(6) Uani 1 1 d . . .
O8 O 0.32638(9) 0.3317(2) 0.28779(15) 0.0421(7) Uani 1 1 d . . .
N1 N 0.38656(9) 0.5520(2) 0.34581(16) 0.0271(7) Uani 1 1 d . . .
N2 N 0.35513(10) 0.4013(2) 0.31356(16) 0.0316(7) Uani 1 1 d . . .
N3 N 0.30362(10) 0.6629(2) 0.27852(16) 0.0298(7) Uani 1 1 d . . .
C1 C 0.36456(15) 1.0853(3) 0.5103(2) 0.0469(11) Uani 1 1 d . . .
H1A H 0.3463 1.1169 0.4683 0.070 Uiso 1 1 calc R . .
H1B H 0.3952 1.1157 0.5199 0.070 Uiso 1 1 calc R . .
H1C H 0.3501 1.0988 0.5493 0.070 Uiso 1 1 calc R . .
C2 C 0.36777(12) 0.9689(3) 0.5000(2) 0.0317(9) Uani 1 1 d . . .
C3 C 0.40006(12) 0.9116(3) 0.5491(2) 0.0355(10) Uani 1 1 d . . .
H3 H 0.4181 0.9480 0.5872 0.043 Uiso 1 1 calc R . .
C4 C 0.40621(12) 0.8063(3) 0.5438(2) 0.0326(9) Uani 1 1 d . . .
C5 C 0.44208(16) 0.7516(4) 0.5986(3) 0.0478(12) Uani 1 1 d . . .
C6 C 0.19052(13) 0.8000(4) 0.3969(2) 0.0431(11) Uani 1 1 d . . .
H6A H 0.1947 0.8760 0.3995 0.065 Uiso 1 1 calc R . .
H6B H 0.1756 0.7769 0.4338 0.065 Uiso 1 1 calc R . .
H6C H 0.1715 0.7813 0.3519 0.065 Uiso 1 1 calc R . .
C7 C 0.23643(13) 0.7474(3) 0.4055(2) 0.0296(9) Uani 1 1 d . . .
C8 C 0.24081(12) 0.6448(3) 0.4319(2) 0.0347(9) Uani 1 1 d . . .
H8A H 0.2156 0.6145 0.4466 0.042 Uiso 1 1 calc R . .
C9 C 0.27988(13) 0.5867(3) 0.43738(19) 0.0305(9) Uani 1 1 d . . .
C10 C 0.27944(15) 0.4732(4) 0.4614(2) 0.0452(11) Uani 1 1 d . . .
C11 C 0.47665(18) 0.9629(4) 0.3828(3) 0.0694(16) Uani 1 1 d D . .
H11A H 0.4908 0.9210 0.4218 0.104 Uiso 0.609(4) 1 d PR A 2
H11B H 0.4934 0.9558 0.3469 0.104 Uiso 0.609(4) 1 d PR A 2
H11C H 0.4767 1.0348 0.3966 0.104 Uiso 0.609(4) 1 d PR A 2
C12 C 0.42738(14) 0.9265(4) 0.3559(3) 0.0439(11) Uani 1 1 d . A .
C13 C 0.40148(16) 0.9779(4) 0.2994(3) 0.0537(13) Uani 1 1 d . . .
H13 H 0.4153 1.0322 0.2784 0.064 Uiso 1 1 calc R A .
C14 C 0.35659(16) 0.9540(3) 0.2724(2) 0.0456(11) Uani 1 1 d . A .
C15 C 0.3322(2) 1.0114(5) 0.2082(3) 0.0657(16) Uani 1 1 d D . .
C16 C 0.34930(12) 0.5061(3) 0.30895(19) 0.0272(8) Uani 1 1 d . . .
C17 C 0.40346(12) 0.3726(3) 0.3471(2) 0.0347(9) Uani 1 1 d . . .
C18 C 0.42036(12) 0.4755(3) 0.3856(2) 0.0340(9) Uani 1 1 d . . .
C19 C 0.40292(15) 0.2777(3) 0.3935(3) 0.0474(12) Uani 1 1 d . . .
H19A H 0.3833 0.2920 0.4261 0.071 Uiso 1 1 calc R . .
H19B H 0.4340 0.2631 0.4192 0.071 Uiso 1 1 calc R . .
H19C H 0.3911 0.2171 0.3650 0.071 Uiso 1 1 calc R . .
C20 C 0.42606(14) 0.3456(4) 0.2874(2) 0.0515(12) Uani 1 1 d . . .
H20A H 0.4101 0.2865 0.2615 0.077 Uiso 1 1 calc R . .
H20B H 0.4580 0.3269 0.3057 0.077 Uiso 1 1 calc R . .
H20C H 0.4246 0.4062 0.2567 0.077 Uiso 1 1 calc R . .
C21 C 0.41509(15) 0.4804(4) 0.4607(2) 0.0471(12) Uani 1 1 d . . .
H21A H 0.4201 0.5522 0.4778 0.071 Uiso 1 1 calc R . .
H21B H 0.4375 0.4340 0.4892 0.071 Uiso 1 1 calc R . .
H21C H 0.3843 0.4580 0.4632 0.071 Uiso 1 1 calc R . .
C22 C 0.46829(12) 0.5101(4) 0.3803(3) 0.0519(13) Uani 1 1 d . . .
H22A H 0.4701 0.5138 0.3316 0.078 Uiso 1 1 calc R . .
H22B H 0.4907 0.4596 0.4044 0.078 Uiso 1 1 calc R . .
H22C H 0.4747 0.5791 0.4017 0.078 Uiso 1 1 calc R . .
C23 C 0.30996(11) 0.5603(3) 0.26548(19) 0.0269(8) Uani 1 1 d . . .
C24 C 0.28192(12) 0.5069(3) 0.2117(2) 0.0334(9) Uani 1 1 d . . .
H24 H 0.2864 0.4344 0.2053 0.040 Uiso 1 1 calc R . .
C25 C 0.24732(13) 0.5599(3) 0.1674(2) 0.0385(10) Uani 1 1 d . . .
H25 H 0.2283 0.5251 0.1296 0.046 Uiso 1 1 calc R . .
C26 C 0.24127(13) 0.6635(3) 0.1794(2) 0.0403(11) Uani 1 1 d . . .
H26 H 0.2179 0.7020 0.1498 0.048 Uiso 1 1 calc R . .
C27 C 0.26944(13) 0.7118(3) 0.2353(2) 0.0347(10) Uani 1 1 d . . .
H27 H 0.2643 0.7836 0.2434 0.042 Uiso 1 1 calc R . .
C28 C 0.3755(4) 0.3225(15) 0.6323(8) 0.074(5) Uani 0.50 1 d PDU . .
H28A H 0.3459 0.2905 0.6247 0.111 Uiso 0.50 1 d PR . .
H28B H 0.3734 0.3938 0.6464 0.111 Uiso 0.50 1 d PR . .
H28C H 0.3865 0.3207 0.5902 0.111 Uiso 0.50 1 d PR . .
C29 C 0.4082(3) 0.2613(9) 0.6887(6) 0.062(3) Uani 0.50 1 d PDU . .
H29A H 0.4101 0.1898 0.6749 0.075 Uiso 0.50 1 d PR . .
H29B H 0.3971 0.2623 0.7307 0.075 Uiso 0.50 1 d PR . .
C30 C 0.4558(3) 0.3109(11) 0.7021(6) 0.049(3) Uani 0.50 1 d PDU . .
H30A H 0.4533 0.3839 0.7117 0.059 Uiso 0.50 1 d PR . .
H30B H 0.4679 0.3046 0.6611 0.059 Uiso 0.50 1 d PR . .
C31 C 0.4883(2) 0.2592(7) 0.7631(5) 0.057(3) Uani 0.50 1 d PDU . .
H31A H 0.4906 0.1859 0.7541 0.069 Uiso 0.50 1 d PR . .
H31B H 0.4768 0.2669 0.8045 0.069 Uiso 0.50 1 d PR . .
C32 C 0.5362(3) 0.3079(13) 0.7730(6) 0.059(4) Uani 0.50 1 d PDU . .
H32A H 0.5337 0.3815 0.7807 0.071 Uiso 0.50 1 d PR . .
H32B H 0.5479 0.2987 0.7319 0.071 Uiso 0.50 1 d PR . .
C33 C 0.5688(3) 0.2628(9) 0.8369(6) 0.067(3) Uani 0.50 1 d PDU . .
H33A H 0.5718 0.1894 0.8289 0.080 Uiso 0.50 1 d PR . .
H33B H 0.5568 0.2708 0.8779 0.080 Uiso 0.50 1 d PR . .
C34 C 0.6165(4) 0.3113(18) 0.8453(9) 0.087(5) Uani 0.50 1 d PDU . .
H34A H 0.6368 0.2799 0.8841 0.131 Uiso 0.50 1 d PR . .
H34B H 0.6286 0.3024 0.8046 0.131 Uiso 0.50 1 d PR . .
H34C H 0.6134 0.3844 0.8540 0.131 Uiso 0.50 1 d PR . .

loop_
_atom_site_aniso_label
_atom_site_aniso_U_11
_atom_site_aniso_U_22
_atom_site_aniso_U_33
_atom_site_aniso_U_23
_atom_site_aniso_U_13
_atom_site_aniso_U_12
Dy1 0.02000(11) 0.02315(13) 0.02874(12) 0.00232(7) 0.00073(8) -0.00292(6)
F1 0.0326(16) 0.116(3) 0.096(3) 0.039(2) 0.0054(17) 0.0222(15)
F2 0.0669(18) 0.0588(19) 0.0543(17) 0.0245(14) -0.0119(14) -0.0063(14)
F3 0.093(2) 0.072(2) 0.0588(19) 0.0003(17) -0.0403(18) -0.0001(18)
F4 0.088(2) 0.0529(19) 0.071(2) 0.0286(16) 0.0004(18) -0.0008(16)
F5 0.0636(17) 0.0503(18) 0.123(3) 0.0213(18) 0.0479(18) -0.0140(14)
F6 0.110(2) 0.0348(17) 0.087(2) -0.0107(16) 0.0502(19) -0.0156(16)
F7 0.057(3) 0.086(4) 0.083(4) -0.032(3) -0.003(3) -0.029(3)
F8 0.054(3) 0.124(5) 0.085(4) 0.004(3) 0.025(3) -0.055(3)
F9 0.025(2) 0.070(4) 0.153(5) 0.023(4) -0.002(3) -0.008(2)
F7' 0.125(13) 0.091(15) 0.077(13) 0.054(11) 0.030(10) 0.013(11)
F8' 0.117(14) 0.110(17) 0.068(12) 0.039(11) 0.019(11) 0.045(12)
F9' 0.114(16) 0.110(13) 0.068(11) 0.036(10) -0.013(10) 0.006(11)
F7" 0.21(4) 0.064(16) 0.069(17) 0.006(12) -0.05(2) 0.058(19)
F9" 0.12(2) 0.13(3) 0.019(8) 0.013(11) 0.024(11) 0.051(19)
F8" 0.101(17) 0.13(3) 0.052(14) 0.046(15) 0.020(12) 0.062(15)
O1 0.0289(14) 0.0324(16) 0.0390(15) -0.0046(12) -0.0020(12) 0.0004(11)
O2 0.0303(15) 0.0329(16) 0.0317(15) 0.0047(12) -0.0006(13) -0.0016(11)
O3 0.0237(13) 0.0344(16) 0.0350(15) 0.0004(12) 0.0049(12) -0.0025(11)
O4 0.0256(13) 0.0286(15) 0.0359(14) 0.0028(11) 0.0061(12) -0.0052(10)
O5 0.0388(15) 0.0351(17) 0.0355(15) 0.0058(13) 0.0038(13) -0.0033(12)
O6 0.0267(13) 0.0325(16) 0.0481(17) 0.0029(13) 0.0062(13) -0.0075(11)
O7 0.0240(12) 0.0234(14) 0.0397(15) -0.0005(11) 0.0004(11) -0.0022(10)
O8 0.0347(15) 0.0283(16) 0.0572(19) -0.0026(13) -0.0035(14) -0.0068(12)
N1 0.0198(15) 0.0271(19) 0.0332(17) 0.0046(14) 0.0028(13) 0.0009(12)
N2 0.0282(16) 0.0270(19) 0.0374(18) 0.0015(14) 0.0019(14) 0.0012(13)
N3 0.0232(15) 0.0280(19) 0.0346(17) 0.0010(14) -0.0018(14) 0.0006(12)
C1 0.048(3) 0.032(3) 0.057(3) -0.002(2) 0.002(2) -0.0054(19)
C2 0.0256(19) 0.031(2) 0.038(2) -0.0046(17) 0.0075(17) -0.0060(15)
C3 0.0267(19) 0.038(3) 0.038(2) -0.0042(18) -0.0016(17) -0.0075(16)
C4 0.0198(18) 0.045(3) 0.031(2) 0.0064(19) 0.0018(16) -0.0025(17)
C5 0.037(3) 0.054(3) 0.045(3) 0.007(2) -0.007(2) -0.007(2)
C6 0.028(2) 0.058(3) 0.042(2) 0.007(2) 0.0055(19) -0.0002(19)
C7 0.025(2) 0.043(2) 0.0202(18) -0.0060(16) 0.0036(16) -0.0109(16)
C8 0.030(2) 0.042(2) 0.032(2) 0.0012(18) 0.0069(17) -0.0111(17)
C9 0.035(2) 0.031(2) 0.0244(18) 0.0010(16) 0.0032(17) -0.0134(16)
C10 0.050(3) 0.036(3) 0.051(3) 0.003(2) 0.015(2) -0.009(2)
C11 0.061(3) 0.071(4) 0.080(4) -0.002(3) 0.024(3) -0.035(3)
C12 0.039(2) 0.035(3) 0.062(3) -0.007(2) 0.021(2) -0.0160(19)
C13 0.054(3) 0.042(3) 0.068(3) 0.014(2) 0.019(3) -0.014(2)
C14 0.064(3) 0.034(3) 0.044(3) 0.007(2) 0.024(2) 0.000(2)
C15 0.085(4) 0.060(4) 0.052(3) 0.028(3) 0.013(3) -0.003(3)
C16 0.0244(18) 0.025(2) 0.032(2) 0.0012(16) 0.0047(16) -0.0017(14)
C17 0.028(2) 0.034(2) 0.038(2) 0.0048(18) 0.0013(18) 0.0037(16)
C18 0.0246(19) 0.030(2) 0.043(2) 0.0050(18) -0.0034(18) 0.0057(15)
C19 0.045(3) 0.030(2) 0.060(3) 0.011(2) -0.005(2) 0.0025(18)
C20 0.041(2) 0.061(3) 0.050(3) -0.007(2) 0.005(2) 0.015(2)
C21 0.056(3) 0.042(3) 0.035(2) 0.003(2) -0.008(2) 0.011(2)
C22 0.020(2) 0.044(3) 0.084(4) 0.011(2) -0.005(2) 0.0010(17)
C23 0.0217(17) 0.029(2) 0.0298(19) 0.0006(16) 0.0049(16) 0.0010(14)
C24 0.031(2) 0.030(2) 0.037(2) -0.0056(17) 0.0033(18) -0.0016(16)
C25 0.030(2) 0.041(3) 0.038(2) -0.0056(19) -0.0057(18) 0.0006(17)
C26 0.030(2) 0.044(3) 0.039(2) -0.0010(19) -0.0093(19) 0.0050(18)
C27 0.029(2) 0.033(2) 0.038(2) 0.0015(17) -0.0015(18) 0.0040(16)
C28 0.075(7) 0.074(8) 0.066(8) 0.003(7) 0.000(6) 0.024(6)
C29 0.068(7) 0.071(7) 0.048(6) -0.006(5) 0.013(5) -0.005(5)
C30 0.061(6) 0.050(6) 0.038(7) -0.003(5) 0.013(5) -0.005(5)
C31 0.064(7) 0.051(5) 0.058(6) 0.002(5) 0.015(5) 0.001(4)
C32 0.069(7) 0.065(7) 0.044(8) 0.002(6) 0.011(6) 0.006(6)
C33 0.068(7) 0.068(7) 0.068(7) 0.013(5) 0.023(6) 0.002(5)
C34 0.079(8) 0.096(9) 0.083(10) 0.009(8) 0.011(7) -0.015(7)

loop_
_atom_type_symbol
_atom_type_description
_atom_type_scat_dispersion_real
_atom_type_scat_dispersion_imag
_atom_type_scat_source
C C 0.0033 0.0016 'International Tables Vol C Tables 4.2.6.8 and 6.1.1.4'
Dy Dy -0.1892 4.4098 'International Tables Vol C Tables 4.2.6.8 and 6.1.1.4'
F F 0.0171 0.0103 'International Tables Vol C Tables 4.2.6.8 and 6.1.1.4'
N N 0.0061 0.0033 'International Tables Vol C Tables 4.2.6.8 and 6.1.1.4'
O O 0.0106 0.0060 'International Tables Vol C Tables 4.2.6.8 and 6.1.1.4'
H H 0.0000 0.0000 'International Tables Vol C Tables 4.2.6.8 and 6.1.1.4'

loop_
_geom_angle_atom_site_label_1
_geom_angle_atom_site_label_2
_geom_angle_atom_site_label_3
_geom_angle
_geom_angle_site_symmetry_1
_geom_angle_site_symmetry_3
O5 Dy1 O2 143.88(9) . .
O5 Dy1 O3 86.07(10) . .
O2 Dy1 O3 111.18(10) . .
O5 Dy1 O7 101.01(10) . .
O2 Dy1 O7 84.67(10) . .
O3 Dy1 O7 142.24(9) . .
O5 Dy1 O4 142.43(9) . .
O2 Dy1 O4 73.67(9) . .
O3 Dy1 O4 73.78(9) . .
O7 Dy1 O4 78.75(9) . .
O5 Dy1 O6 73.06(10) . .
O2 Dy1 O6 75.53(10) . .
O3 Dy1 O6 145.36(9) . .
O7 Dy1 O6 70.45(10) . .
O4 Dy1 O6 137.93(9) . .
O5 Dy1 O1 81.31(10) . .
O2 Dy1 O1 73.84(9) . .
O3 Dy1 O1 74.36(9) . .
O7 Dy1 O1 143.19(8) . .
O4 Dy1 O1 121.27(10) . .
O6 Dy1 O1 75.36(10) . .
O5 Dy1 N3 74.11(10) . .
O2 Dy1 N3 138.99(9) . .
O3 Dy1 N3 77.85(10) . .
O7 Dy1 N3 68.88(9) . .
O4 Dy1 N3 70.87(9) . .
O6 Dy1 N3 120.38(10) . .
O1 Dy1 N3 143.84(9) . .
C11 F7 H11C 42.1 . .
C11 F8 H11B 41.9 . .
C11 F9 H11A 47.7 . .
C2 O1 Dy1 133.0(2) . .
C4 O2 Dy1 131.0(3) . .
C7 O3 Dy1 136.7(3) . .
C9 O4 Dy1 133.0(2) . .
C14 O5 Dy1 137.0(3) . .
C12 O6 Dy1 133.9(3) . .
N1 O7 Dy1 124.9(2) . .
O7 N1 C16 127.5(3) . .
O7 N1 C18 119.1(3) . .
C16 N1 C18 113.1(3) . .
O8 N2 C16 127.0(3) . .
O8 N2 C17 121.0(3) . .
C16 N2 C17 111.7(3) . .
C27 N3 C23 116.7(3) . .
C27 N3 Dy1 115.7(3) . .
C23 N3 Dy1 127.2(2) . .
C2 C1 H1A 109.5 . .
C2 C1 H1B 109.5 . .
H1A C1 H1B 109.5 . .
C2 C1 H1C 109.5 . .
H1A C1 H1C 109.5 . .
H1B C1 H1C 109.5 . .
O1 C2 C3 124.1(4) . .
O1 C2 C1 117.8(3) . .
C3 C2 C1 118.0(3) . .
C4 C3 C2 122.6(3) . .
C4 C3 H3 118.7 . .
C2 C3 H3 118.7 . .
O2 C4 C3 129.5(4) . .
O2 C4 C5 111.6(4) . .
C3 C4 C5 118.9(4) . .
F2 C5 F3 107.1(4) . .
F2 C5 F1 105.8(4) . .
F3 C5 F1 107.0(4) . .
F2 C5 C4 112.5(3) . .
F3 C5 C4 114.1(4) . .
F1 C5 C4 109.8(4) . .
C7 C6 H6A 109.5 . .
C7 C6 H6B 109.5 . .
H6A C6 H6B 109.5 . .
C7 C6 H6C 109.5 . .
H6A C6 H6C 109.5 . .
H6B C6 H6C 109.5 . .
O3 C7 C8 124.7(4) . .
O3 C7 C6 117.4(4) . .
C8 C7 C6 117.8(4) . .
C9 C8 C7 122.9(4) . .
C9 C8 H8A 118.5 . .
C7 C8 H8A 118.5 . .
O4 C9 C8 128.6(4) . .
O4 C9 C10 113.1(3) . .
C8 C9 C10 118.3(4) . .
F6 C10 F5 107.8(4) . .
F6 C10 F4 106.4(4) . .
F5 C10 F4 105.9(4) . .
F6 C10 C9 111.1(4) . .
F5 C10 C9 114.3(4) . .
F4 C10 C9 110.9(3) . .
F9 C11 F7 111.6(5) . .
F9 C11 F8 108.9(5) . .
F7 C11 F8 105.8(5) . .
F9 C11 C12 112.2(4) . .
F7 C11 C12 107.6(5) . .
F8 C11 C12 110.6(5) . .
F9 C11 H11A 27.2 . .
F7 C11 H11A 87.8 . .
F8 C11 H11A 130.7 . .
C12 C11 H11A 109.6 . .
F9 C11 H11B 83.7 . .
F7 C11 H11B 130.1 . .
F8 C11 H11B 28.9 . .
C12 C11 H11B 109.5 . .
H11A C11 H11B 109.5 . .
F9 C11 H11C 128.6 . .
F7 C11 H11C 24.7 . .
F8 C11 H11C 82.5 . .
C12 C11 H11C 109.3 . .
H11A C11 H11C 109.5 . .
H11B C11 H11C 109.5 . .
O6 C12 C13 127.2(4) . .
O6 C12 C11 114.9(4) . .
C13 C12 C11 118.0(4) . .
C14 C13 C12 122.9(4) . .
C14 C13 H13 118.6 . .
C12 C13 H13 118.6 . .
O5 C14 C13 125.5(4) . .
O5 C14 C15 116.0(4) . .
C13 C14 C15 118.4(4) . .
F8' C15 F9" 143.5(13) . .
F8' C15 F8" 47.4(9) . .
F9" C15 F8" 113.3(8) . .
F8' C15 F9' 114.6(8) . .
F9" C15 F9' 47.7(9) . .
F8" C15 F9' 69.4(9) . .
F8' C15 F7" 65.2(10) . .
F9" C15 F7" 112.6(8) . .
F8" C15 F7" 111.2(8) . .
F9' C15 F7" 149.5(12) . .
F8' C15 F7' 112.8(8) . .
F9" C15 F7' 62.9(10) . .
F8" C15 F7' 144.9(12) . .
F9' C15 F7' 109.5(7) . .
F7" C15 F7' 51.5(10) . .
F8' C15 C14 109.3(10) . .
F9" C15 C14 106.3(9) . .
F8" C15 C14 107.5(9) . .
F9' C15 C14 103.2(9) . .
F7" C15 C14 105.3(9) . .
F7' C15 C14 106.8(8) . .
N1 C16 N2 108.6(3) . .
N1 C16 C23 125.7(3) . .
N2 C16 C23 125.5(3) . .
N2 C17 C20 105.1(3) . .
N2 C17 C19 109.0(3) . .
C20 C17 C19 110.5(4) . .
N2 C17 C18 101.1(3) . .
C20 C17 C18 114.8(4) . .
C19 C17 C18 115.2(3) . .
N1 C18 C21 106.5(3) . .
N1 C18 C22 108.4(3) . .
C21 C18 C22 110.5(4) . .
N1 C18 C17 100.5(3) . .
C21 C18 C17 114.8(4) . .
C22 C18 C17 115.2(4) . .
C17 C19 H19A 109.5 . .
C17 C19 H19B 109.5 . .
H19A C19 H19B 109.5 . .
C17 C19 H19C 109.5 . .
H19A C19 H19C 109.5 . .
H19B C19 H19C 109.5 . .
C17 C20 H20A 109.5 . .
C17 C20 H20B 109.5 . .
H20A C20 H20B 109.5 . .
C17 C20 H20C 109.5 . .
H20A C20 H20C 109.5 . .
H20B C20 H20C 109.5 . .
C18 C21 H21A 109.5 . .
C18 C21 H21B 109.5 . .
H21A C21 H21B 109.5 . .
C18 C21 H21C 109.5 . .
H21A C21 H21C 109.5 . .
H21B C21 H21C 109.5 . .
C18 C22 H22A 109.5 . .
C18 C22 H22B 109.5 . .
H22A C22 H22B 109.5 . .
C18 C22 H22C 109.5 . .
H22A C22 H22C 109.5 . .
H22B C22 H22C 109.5 . .
N3 C23 C24 122.4(3) . .
N3 C23 C16 118.1(3) . .
C24 C23 C16 119.5(3) . .
C25 C24 C23 119.6(4) . .
C25 C24 H24 120.2 . .
C23 C24 H24 120.2 . .
C26 C25 C24 118.3(4) . .
C26 C25 H25 120.8 . .
C24 C25 H25 120.8 . .
C25 C26 C27 119.5(4) . .
C25 C26 H26 120.3 . .
C27 C26 H26 120.3 . .
N3 C27 C26 123.5(4) . .
N3 C27 H27 118.2 . .
C26 C27 H27 118.2 . .
C34 C28 C29 19(3) 2_656 .
C34 C28 C33 47(3) 2_656 2_656
C29 C28 C33 31.2(6) . 2_656
C34 C28 H28A 106.3 2_656 .
C29 C28 H28A 108.8 . .
C33 C28 H28A 128.8 2_656 .
C34 C28 H28B 93.8 2_656 .
C29 C28 H28B 110.1 . .
C33 C28 H28B 114.5 2_656 .
H28A C28 H28B 109.5 . .
C34 C28 H28C 126.7 2_656 .
C29 C28 H28C 109.5 . .
C33 C28 H28C 79.5 2_656 .
H28A C28 H28C 109.5 . .
H28B C28 H28C 109.5 . .
C33 C29 C34 97.7(15) 2_656 2_656
C33 C29 C28 91.5(13) 2_656 .
C34 C29 C28 8.3(15) 2_656 .
C33 C29 C30 47.1(9) 2_656 .
C34 C29 C30 110.3(16) 2_656 .
C28 C29 C30 110.0(8) . .
C33 C29 C32 59.5(9) 2_656 2_656
C34 C29 C32 121.0(17) 2_656 2_656
C28 C29 C32 122.2(10) . 2_656
C30 C29 C32 15.1(7) . 2_656
C33 C29 H29A 76.7 2_656 .
C34 C29 H29A 117.1 2_656 .
C28 C29 H29A 110.3 . .
C30 C29 H29A 109.4 . .
C32 C29 H29A 109.4 2_656 .
C33 C29 H29B 153.9 2_656 .
C34 C29 H29B 102.2 2_656 .
C28 C29 H29B 109.7 . .
C30 C29 H29B 109.2 . .
C32 C29 H29B 95.5 2_656 .
H29A C29 H29B 108.2 . .
C32 C30 C33 137(3) 2_656 2_656
C32 C30 C31 26(2) 2_656 .
C33 C30 C31 121.1(13) 2_656 .
C32 C30 C29 112(3) 2_656 .
C33 C30 C29 37.7(7) 2_656 .
C31 C30 C29 111.7(8) . .
C32 C30 C31 52(2) 2_656 2_656
C33 C30 C31 118.7(13) 2_656 2_656
C31 C30 C31 32.2(7) . 2_656
C29 C30 C31 132.3(9) . 2_656
C32 C30 H30A 85.5 2_656 .
C33 C30 H30A 126.7 2_656 .
C31 C30 H30A 109.2 . .
C29 C30 H30A 109.1 . .
C31 C30 H30A 112.9 2_656 .
C32 C30 H30B 129.6 2_656 .
C33 C30 H30B 71.6 2_656 .
C31 C30 H30B 109.8 . .
C29 C30 H30B 109.0 . .
C31 C30 H30B 78.7 2_656 .
H30A C30 H30B 108.0 . .
C31 C31 C32 96.4(13) 2_656 2_656
C31 C31 C30 89.3(12) 2_656 .
C32 C31 C30 11.5(10) 2_656 .
C31 C31 C32 45.4(8) 2_656 .
C32 C31 C32 109.2(14) 2_656 .
C30 C31 C32 110.2(7) . .
C31 C31 C30 58.5(8) 2_656 2_656
C32 C31 C30 118.6(10) 2_656 2_656
C30 C31 C30 121.8(9) . 2_656
C32 C31 C30 14.9(7) . 2_656
C31 C31 H31A 79.0 2_656 .
C32 C31 H31A 119.6 2_656 .
C30 C31 H31A 109.5 . .
C32 C31 H31A 108.6 . .
C30 C31 H31A 109.6 2_656 .
C31 C31 H31B 154.5 2_656 .
C32 C31 H31B 100.6 2_656 .
C30 C31 H31B 110.1 . .
C32 C31 H31B 110.4 . .
C30 C31 H31B 96.5 2_656 .
H31A C31 H31B 108.1 . .
C30 C32 C31 143(3) 2_656 2_656
C30 C32 C33 30(3) 2_656 .
C31 C32 C33 122.7(13) 2_656 .
C30 C32 C31 113(3) 2_656 .
C31 C32 C31 38.2(10) 2_656 .
C33 C32 C31 111.4(8) . .
C30 C32 C29 53(2) 2_656 2_656
C31 C32 C29 121.4(14) 2_656 2_656
C33 C32 C29 31.9(6) . 2_656
C31 C32 C29 133.0(11) . 2_656
C30 C32 H32A 78.8 2_656 .
C31 C32 H32A 126.4 2_656 .
C33 C32 H32A 107.2 . .
C31 C32 H32A 108.4 . .
C29 C32 H32A 111.0 2_656 .
C30 C32 H32B 131.1 2_656 .
C31 C32 H32B 72.3 2_656 .
C33 C32 H32B 111.6 . .
C31 C32 H32B 110.2 . .
C29 C32 H32B 80.7 2_656 .
H32A C32 H32B 108.0 . .
C29 C33 C30 95.2(12) 2_656 2_656
C29 C33 C32 88.6(12) 2_656 .
C30 C33 C32 12.8(10) 2_656 .
C29 C33 C34 44.8(11) 2_656 .
C30 C33 C34 108.1(12) 2_656 .
C32 C33 C34 110.6(8) . .
C29 C33 C28 57.3(10) 2_656 2_656
C30 C33 C28 114.8(13) 2_656 2_656
C32 C33 C28 119.7(10) . 2_656
C34 C33 C28 13.2(11) . 2_656
C29 C33 H33A 77.5 2_656 .
C30 C33 H33A 119.4 2_656 .
C32 C33 H33A 107.3 . .
C34 C33 H33A 107.0 . .
C28 C33 H33A 110.6 2_656 .
C29 C33 H33B 155.2 2_656 .
C30 C33 H33B 102.3 2_656 .
C32 C33 H33B 111.7 . .
C34 C33 H33B 112.0 . .
C28 C33 H33B 99.0 2_656 .
H33A C33 H33B 108.1 . .
C28 C34 C29 152(5) 2_656 2_656
C28 C34 C33 120(4) 2_656 .
C29 C34 C33 37.4(8) 2_656 .
C28 C34 H34A 43.8 2_656 .
C29 C34 H34A 118.5 2_656 .
C33 C34 H34A 109.6 . .
C28 C34 H34B 127.4 2_656 .
C29 C34 H34B 75.0 2_656 .
C33 C34 H34B 111.9 . .
H34A C34 H34B 109.5 . .
C28 C34 H34C 65.8 2_656 .
C29 C34 H34C 127.1 2_656 .
C33 C34 H34C 106.9 . .
H34A C34 H34C 109.5 . .
H34B C34 H34C 109.5 . .

loop_
_geom_bond_atom_site_label_1
_geom_bond_atom_site_label_2
_geom_bond_distance
_geom_bond_site_symmetry_2
Dy1 O5 2.289(3) .
Dy1 O2 2.303(3) .
Dy1 O3 2.330(2) .
Dy1 O7 2.333(3) .
Dy1 O4 2.342(3) .
Dy1 O6 2.354(3) .
Dy1 O1 2.364(3) .
Dy1 N3 2.632(3) .
F1 C5 1.339(6) .
F2 C5 1.324(5) .
F3 C5 1.329(6) .
F4 C10 1.332(5) .
F5 C10 1.326(5) .
F6 C10 1.323(5) .
F7 C11 1.317(6) .
F7 H11C 0.5985 .
F8 C11 1.357(6) .
F8 H11B 0.6941 .
F9 C11 1.254(6) .
F9 H11A 0.5940 .
F7' C15 1.338(9) .
F8' C15 1.272(9) .
F9' C15 1.309(9) .
F7" C15 1.319(9) .
F9" C15 1.293(9) .
F8" C15 1.306(9) .
O1 C2 1.253(4) .
O2 C4 1.276(5) .
O3 C7 1.258(5) .
O4 C9 1.274(4) .
O5 C14 1.271(5) .
O6 C12 1.249(5) .
O7 N1 1.297(4) .
O8 N2 1.269(4) .
N1 C16 1.334(4) .
N1 C18 1.505(4) .
N2 C16 1.354(5) .
N2 C17 1.506(4) .
N3 C27 1.343(5) .
N3 C23 1.359(5) .
C1 C2 1.510(6) .
C1 H1A 0.9800 .
C1 H1B 0.9800 .
C1 H1C 0.9800 .
C2 C3 1.421(5) .
C3 C4 1.368(6) .
C3 H3 0.9500 .
C4 C5 1.525(6) .
C6 C7 1.511(6) .
C6 H6A 0.9800 .
C6 H6B 0.9800 .
C6 H6C 0.9800 .
C7 C8 1.410(6) .
C8 C9 1.373(5) .
C8 H8A 0.9500 .
C9 C10 1.529(6) .
C11 C12 1.534(6) .
C11 H11A 0.9601 .
C11 H11B 0.9600 .
C11 H11C 0.9599 .
C12 C13 1.385(6) .
C13 C14 1.374(6) .
C13 H13 0.9500 .
C14 C15 1.514(6) .
C16 C23 1.477(5) .
C17 C20 1.524(6) .
C17 C19 1.524(6) .
C17 C18 1.552(6) .
C18 C21 1.529(6) .
C18 C22 1.531(5) .
C19 H19A 0.9800 .
C19 H19B 0.9800 .
C19 H19C 0.9800 .
C20 H20A 0.9800 .
C20 H20B 0.9800 .
C20 H20C 0.9800 .
C21 H21A 0.9800 .
C21 H21B 0.9800 .
C21 H21C 0.9800 .
C22 H22A 0.9800 .
C22 H22B 0.9800 .
C22 H22C 0.9800 .
C23 C24 1.388(5) .
C24 C25 1.385(5) .
C24 H24 0.9500 .
C25 C26 1.366(6) .
C25 H25 0.9500 .
C26 C27 1.385(5) .
C26 H26 0.9500 .
C27 H27 0.9500 .
C28 C34 0.48(2) 2_656
C28 C29 1.535(9) .
C28 C33 1.823(17) 2_656
C28 H28A 0.9600 .
C28 H28B 0.9601 .
C28 H28C 0.9599 .
C29 C33 0.943(15) 2_656
C29 C34 1.094(19) 2_656
C29 C30 1.537(9) .
C29 C32 1.784(16) 2_656
C29 H29A 0.9600 .
C29 H29B 0.9601 .
C30 C32 0.501(15) 2_656
C30 C33 1.131(16) 2_656
C30 C31 1.531(8) .
C30 C31 1.796(15) 2_656
C30 H30A 0.9599 .
C30 H30B 0.9600 .
C31 C31 0.958(19) 2_656
C31 C32 1.103(15) 2_656
C31 C32 1.539(9) .
C31 C30 1.796(15) 2_656
C31 H31A 0.9601 .
C31 H31B 0.9600 .
C32 C30 0.501(15) 2_656
C32 C31 1.103(15) 2_656
C32 C33 1.537(9) .
C32 C29 1.784(16) 2_656
C32 H32A 0.9600 .
C32 H32B 0.9600 .
C33 C29 0.943(15) 2_656
C33 C30 1.131(16) 2_656
C33 C34 1.538(9) .
C33 C28 1.823(17) 2_656
C33 H33A 0.9601 .
C33 H33B 0.9600 .
C34 C28 0.48(2) 2_656
C34 C29 1.094(19) 2_656
C34 H34A 0.9601 .
C34 H34B 0.9598 .
C34 H34C 0.9599 .

loop_
_geom_torsion_atom_site_label_1
_geom_torsion_atom_site_label_2
_geom_torsion_atom_site_label_3
_geom_torsion_atom_site_label_4
_geom_torsion
_geom_torsion_site_symmetry_1
_geom_torsion_site_symmetry_4
O5 Dy1 O1 C2 -128.0(4) . .
O2 Dy1 O1 C2 25.5(3) . .
O3 Dy1 O1 C2 143.6(4) . .
O7 Dy1 O1 C2 -31.3(4) . .
O4 Dy1 O1 C2 84.3(4) . .
O6 Dy1 O1 C2 -53.4(3) . .
N3 Dy1 O1 C2 -175.3(3) . .
O5 Dy1 O2 C4 25.9(4) . .
O3 Dy1 O2 C4 -88.1(3) . .
O7 Dy1 O2 C4 127.3(3) . .
O4 Dy1 O2 C4 -152.9(4) . .
O6 Dy1 O2 C4 56.2(3) . .
O1 Dy1 O2 C4 -22.5(3) . .
N3 Dy1 O2 C4 176.1(3) . .
O5 Dy1 O3 C7 153.3(4) . .
O2 Dy1 O3 C7 -59.4(4) . .
O7 Dy1 O3 C7 50.3(4) . .
O4 Dy1 O3 C7 5.3(3) . .
O6 Dy1 O3 C7 -154.6(3) . .
O1 Dy1 O3 C7 -124.7(4) . .
N3 Dy1 O3 C7 78.7(4) . .
O5 Dy1 O4 C9 -64.8(4) . .
O2 Dy1 O4 C9 114.1(3) . .
O3 Dy1 O4 C9 -4.4(3) . .
O7 Dy1 O4 C9 -158.2(3) . .
O6 Dy1 O4 C9 158.6(3) . .
O1 Dy1 O4 C9 55.2(3) . .
N3 Dy1 O4 C9 -86.9(3) . .
O2 Dy1 O5 C14 25.1(5) . .
O3 Dy1 O5 C14 146.4(4) . .
O7 Dy1 O5 C14 -71.0(4) . .
O4 Dy1 O5 C14 -156.8(4) . .
O6 Dy1 O5 C14 -5.6(4) . .
O1 Dy1 O5 C14 71.7(4) . .
N3 Dy1 O5 C14 -135.1(4) . .
O5 Dy1 O6 C12 8.1(4) . .
O2 Dy1 O6 C12 -153.8(4) . .
O3 Dy1 O6 C12 -47.4(5) . .
O7 Dy1 O6 C12 116.8(4) . .
O4 Dy1 O6 C12 162.1(4) . .
O1 Dy1 O6 C12 -77.1(4) . .
N3 Dy1 O6 C12 67.4(4) . .
O5 Dy1 O7 N1 -121.5(3) . .
O2 Dy1 O7 N1 94.6(3) . .
O3 Dy1 O7 N1 -23.6(3) . .
O4 Dy1 O7 N1 20.2(2) . .
O6 Dy1 O7 N1 171.1(3) . .
O1 Dy1 O7 N1 148.3(2) . .
N3 Dy1 O7 N1 -53.5(2) . .
Dy1 O7 N1 C16 49.9(5) . .
Dy1 O7 N1 C18 -124.4(3) . .
O5 Dy1 N3 C27 -42.0(3) . .
O2 Dy1 N3 C27 155.7(3) . .
O3 Dy1 N3 C27 47.3(3) . .
O7 Dy1 N3 C27 -150.9(3) . .
O4 Dy1 N3 C27 124.2(3) . .
O6 Dy1 N3 C27 -100.8(3) . .
O1 Dy1 N3 C27 7.0(4) . .
O5 Dy1 N3 C23 145.6(3) . .
O2 Dy1 N3 C23 -16.7(4) . .
O3 Dy1 N3 C23 -125.1(3) . .
O7 Dy1 N3 C23 36.7(3) . .
O4 Dy1 N3 C23 -48.3(3) . .
O6 Dy1 N3 C23 86.8(3) . .
O1 Dy1 N3 C23 -165.4(3) . .
Dy1 O1 C2 C3 -21.2(6) . .
Dy1 O1 C2 C1 158.8(3) . .
O1 C2 C3 C4 1.2(7) . .
C1 C2 C3 C4 -178.8(4) . .
Dy1 O2 C4 C3 17.2(6) . .
Dy1 O2 C4 C5 -161.3(3) . .
C2 C3 C4 O2 0.8(7) . .
C2 C3 C4 C5 179.3(4) . .
O2 C4 C5 F2 -43.5(6) . .
C3 C4 C5 F2 137.8(4) . .
O2 C4 C5 F3 -165.8(4) . .
C3 C4 C5 F3 15.5(6) . .
O2 C4 C5 F1 74.1(5) . .
C3 C4 C5 F1 -104.6(5) . .
Dy1 O3 C7 C8 -2.9(6) . .
Dy1 O3 C7 C6 178.4(3) . .
O3 C7 C8 C9 -3.4(6) . .
C6 C7 C8 C9 175.3(4) . .
Dy1 O4 C9 C8 1.4(6) . .
Dy1 O4 C9 C10 -179.3(2) . .
C7 C8 C9 O4 4.1(6) . .
C7 C8 C9 C10 -175.1(4) . .
O4 C9 C10 F6 -58.1(5) . .
C8 C9 C10 F6 121.3(4) . .
O4 C9 C10 F5 179.6(4) . .
C8 C9 C10 F5 -1.0(6) . .
O4 C9 C10 F4 60.0(5) . .
C8 C9 C10 F4 -120.7(4) . .
Dy1 O6 C12 C13 -8.3(8) . .
Dy1 O6 C12 C11 171.2(3) . .
F9 C11 C12 O6 29.6(7) . .
F7 C11 C12 O6 -93.5(5) . .
F8 C11 C12 O6 151.4(5) . .
F9 C11 C12 C13 -150.9(5) . .
F7 C11 C12 C13 86.1(6) . .
F8 C11 C12 C13 -29.0(7) . .
O6 C12 C13 C14 1.5(8) . .
C11 C12 C13 C14 -177.9(5) . .
Dy1 O5 C14 C13 2.9(8) . .
Dy1 O5 C14 C15 -178.9(3) . .
C12 C13 C14 O5 1.3(8) . .
C12 C13 C14 C15 -176.9(5) . .
O5 C14 C15 F8' 60.2(13) . .
C13 C14 C15 F8' -121.4(13) . .
O5 C14 C15 F9" -111.5(15) . .
C13 C14 C15 F9" 66.9(15) . .
O5 C14 C15 F8" 10.1(15) . .
C13 C14 C15 F8" -171.5(14) . .
O5 C14 C15 F9' -62.1(13) . .
C13 C14 C15 F9' 116.2(13) . .
O5 C14 C15 F7" 128.8(16) . .
C13 C14 C15 F7" -52.8(16) . .
O5 C14 C15 F7' -177.5(12) . .
C13 C14 C15 F7' 0.9(12) . .
O7 N1 C16 N2 179.7(4) . .
C18 N1 C16 N2 -5.7(5) . .
O7 N1 C16 C23 4.6(6) . .
C18 N1 C16 C23 179.2(4) . .
O8 N2 C16 N1 176.9(4) . .
C17 N2 C16 N1 -9.9(4) . .
O8 N2 C16 C23 -7.9(7) . .
C17 N2 C16 C23 165.2(4) . .
O8 N2 C17 C20 74.1(5) . .
C16 N2 C17 C20 -99.5(4) . .
O8 N2 C17 C19 -44.4(5) . .
C16 N2 C17 C19 142.0(4) . .
O8 N2 C17 C18 -166.2(3) . .
C16 N2 C17 C18 20.2(4) . .
O7 N1 C18 C21 72.7(4) . .
C16 N1 C18 C21 -102.3(4) . .
O7 N1 C18 C22 -46.1(5) . .
C16 N1 C18 C22 138.8(4) . .
O7 N1 C18 C17 -167.2(3) . .
C16 N1 C18 C17 17.7(4) . .
N2 C17 C18 N1 -20.8(4) . .
C20 C17 C18 N1 91.8(4) . .
C19 C17 C18 N1 -138.1(3) . .
N2 C17 C18 C21 93.0(4) . .
C20 C17 C18 C21 -154.5(3) . .
C19 C17 C18 C21 -24.3(5) . .
N2 C17 C18 C22 -136.9(3) . .
C20 C17 C18 C22 -24.4(5) . .
C19 C17 C18 C22 105.7(4) . .
C27 N3 C23 C24 -2.0(6) . .
Dy1 N3 C23 C24 170.4(3) . .
C27 N3 C23 C16 175.6(4) . .
Dy1 N3 C23 C16 -12.0(5) . .
N1 C16 C23 N3 -21.0(6) . .
N2 C16 C23 N3 164.6(4) . .
N1 C16 C23 C24 156.7(4) . .
N2 C16 C23 C24 -17.7(6) . .
N3 C23 C24 C25 2.9(6) . .
C16 C23 C24 C25 -174.7(4) . .
C23 C24 C25 C26 -1.6(6) . .
C24 C25 C26 C27 -0.4(7) . .
C23 N3 C27 C26 -0.1(6) . .
Dy1 N3 C27 C26 -173.4(3) . .
C25 C26 C27 N3 1.3(7) . .
C34 C28 C29 C33 -138(12) 2_656 2_656
C33 C28 C29 C34 138(12) 2_656 2_656
C34 C28 C29 C30 -94(12) 2_656 .
C33 C28 C29 C30 44.4(11) 2_656 .
C34 C28 C29 C32 -84(12) 2_656 2_656
C33 C28 C29 C32 54.3(11) 2_656 2_656
C33 C29 C30 C32 -141(4) 2_656 2_656
C34 C29 C30 C32 137(3) 2_656 2_656
C28 C29 C30 C32 146(3) . 2_656
C34 C29 C30 C33 -81.5(17) 2_656 2_656
C28 C29 C30 C33 -72.6(17) . 2_656
C32 C29 C30 C33 141(4) 2_656 2_656
C33 C29 C30 C31 -113.2(18) 2_656 .
C34 C29 C30 C31 165.3(15) 2_656 .
C28 C29 C30 C31 174.2(12) . .
C32 C29 C30 C31 28(3) 2_656 .
C33 C29 C30 C31 -83.4(18) 2_656 2_656
C34 C29 C30 C31 -164.9(15) 2_656 2_656
C28 C29 C30 C31 -156.0(13) . 2_656
C32 C29 C30 C31 58(3) 2_656 2_656
C32 C30 C31 C31 -128(6) 2_656 2_656
C33 C30 C31 C31 95.4(13) 2_656 2_656
C29 C30 C31 C31 136.5(10) . 2_656
C33 C30 C31 C32 -136(6) 2_656 2_656
C29 C30 C31 C32 -95(6) . 2_656
C31 C30 C31 C32 128(6) 2_656 2_656
C32 C30 C31 C32 -87(6) 2_656 .
C33 C30 C31 C32 136.6(13) 2_656 .
C29 C30 C31 C32 177.6(12) . .
C31 C30 C31 C32 41.2(8) 2_656 .
C32 C30 C31 C30 -77(6) 2_656 2_656
C33 C30 C31 C30 146.9(14) 2_656 2_656
C29 C30 C31 C30 -172.1(10) . 2_656
C31 C30 C31 C30 51.5(7) 2_656 2_656
C31 C31 C32 C30 -149(4) 2_656 2_656
C32 C31 C32 C30 132(3) 2_656 2_656
C30 C31 C32 C30 144(4) . 2_656
C32 C31 C32 C31 -79.8(17) 2_656 2_656
C30 C31 C32 C31 -67.6(15) . 2_656
C30 C31 C32 C31 149(4) 2_656 2_656
C31 C31 C32 C33 -116.2(18) 2_656 .
C32 C31 C32 C33 164.0(13) 2_656 .
C30 C31 C32 C33 176.1(13) . .
C30 C31 C32 C33 32(3) 2_656 .
C31 C31 C32 C29 -88.1(19) 2_656 2_656
C32 C31 C32 C29 -167.9(15) 2_656 2_656
C30 C31 C32 C29 -155.7(14) . 2_656
C30 C31 C32 C29 60(3) 2_656 2_656
C30 C32 C33 C29 -121(5) 2_656 2_656
C31 C32 C33 C29 98.0(17) 2_656 2_656
C31 C32 C33 C29 139.3(14) . 2_656
C31 C32 C33 C30 -141(5) 2_656 2_656
C31 C32 C33 C30 -100(5) . 2_656
C29 C32 C33 C30 121(5) 2_656 2_656
C30 C32 C33 C34 -81(5) 2_656 .
C31 C32 C33 C34 138.0(16) 2_656 .
C31 C32 C33 C34 179.2(13) . .
C29 C32 C33 C34 39.9(14) 2_656 .
C30 C32 C33 C28 -71(5) 2_656 2_656
C31 C32 C33 C28 148.6(15) 2_656 2_656
C31 C32 C33 C28 -170.1(12) . 2_656
C29 C32 C33 C28 50.6(11) 2_656 2_656
C29 C33 C34 C28 -159(7) 2_656 2_656
C30 C33 C34 C28 122(6) 2_656 2_656
C32 C33 C34 C28 136(5) . 2_656
C30 C33 C34 C29 -78.8(17) 2_656 2_656
C32 C33 C34 C29 -65.5(19) . 2_656
C28 C33 C34 C29 159(7) 2_656 2_656
